data_4023286
loop_
_publ_author_name
'Amit N. Patwa'
'Susmita Gupta'
'Rajesh G. Gonnade'
'Vaijayanti A. Kumar'
'Mohan M. Bhadbhade'
'Krishna N. Ganesh'

_publ_section_title
;
 Ferrocene-Linked Thymine/Uracil Conjugates: Base Pairing Directed
 Self-Assembly and Supramolecular Packing
;
_journal_name_full 'Journal of Organic Chemistry'
_journal_page_first 1508
_journal_page_last 1515
_journal_paper_doi 10.1021/jo7023416
_journal_volume 73
_journal_year 2008
_chemical_formula_moiety 'C28 H34 Fe N4 O4'
_chemical_formula_sum 'C28 H34 Fe N4 O4'
_chemical_formula_weight 546.44
_chemical_name_systematic
;
 1, 1'-Bis[4-(thyminyl)n-butyl]ferrocene
;
_space_group_IT_number 56
_symmetry_cell_setting orthorhombic
_symmetry_space_group_name_Hall '-P 2ab 2ac'
_symmetry_space_group_name_H-M 'P c c n'
_atom_sites_solution_hydrogens geom
_atom_sites_solution_primary direct
_atom_sites_solution_secondary difmap
_audit_creation_method SHELXL-97
_cell_angle_alpha 90.00
_cell_angle_beta 90.00
_cell_angle_gamma 90.00
_cell_formula_units_Z 4
_cell_length_a 14.074(5)
_cell_length_b 14.676(5)
_cell_length_c 13.252(5)
_cell_measurement_reflns_used 2396
_cell_measurement_temperature 297(2)
_cell_measurement_theta_max 21.824
_cell_measurement_theta_min 2.762
_cell_volume 2737.1(17)
_computing_cell_refinement 'SMART (Bruker, 2000)'
_computing_data_collection 'SMART (Bruker, 2000)'
_computing_data_reduction 'SAINT (Bruker, 2000)'
_computing_molecular_graphics 'Ortep III(Burnett & Johnson, 1996), PLATON (Spek, 2003)'
_computing_publication_material SHELXTL
_computing_structure_refinement 'SHELXL-97 (Sheldrick, 1997)'
_computing_structure_solution 'SHELXS-97 (Sheldrick, 1990)'
_diffrn_ambient_temperature 297(2)
_diffrn_measured_fraction_theta_full 0.996
_diffrn_measured_fraction_theta_max 0.996
_diffrn_measurement_device 'BRUKER SMART APEX'
_diffrn_measurement_device_type 'CCD Area Detector'
_diffrn_measurement_method 'Omega and phi Scan'
_diffrn_radiation_monochromator graphite
_diffrn_radiation_source 'fine-focus sealed tube'
_diffrn_radiation_type MoK\a
_diffrn_radiation_wavelength 0.71073
_diffrn_reflns_av_R_equivalents 0.0388
_diffrn_reflns_av_sigmaI/netI 0.0301
_diffrn_reflns_limit_h_max 12
_diffrn_reflns_limit_h_min -16
_diffrn_reflns_limit_k_max 17
_diffrn_reflns_limit_k_min -17
_diffrn_reflns_limit_l_max 14
_diffrn_reflns_limit_l_min -15
_diffrn_reflns_number 12686
_diffrn_reflns_theta_full 25.00
_diffrn_reflns_theta_max 25.00
_diffrn_reflns_theta_min 2.00
_exptl_absorpt_coefficient_mu 0.591
_exptl_absorpt_correction_T_max 0.9390
_exptl_absorpt_correction_T_min 0.6690
_exptl_absorpt_correction_type multi-scan
_exptl_absorpt_process_details 'bruker sadabs'
_exptl_crystal_colour 'red brown'
_exptl_crystal_density_diffrn 1.326
_exptl_crystal_density_method 'not measured'
_exptl_crystal_description needle
_exptl_crystal_F_000 1152
_exptl_crystal_size_max 0.74
_exptl_crystal_size_mid 0.13
_exptl_crystal_size_min 0.11
_refine_diff_density_max 0.372
_refine_diff_density_min -0.169
_refine_diff_density_rms 0.051
_refine_ls_extinction_method none
_refine_ls_goodness_of_fit_ref 1.034
_refine_ls_hydrogen_treatment mixed
_refine_ls_matrix_type full
_refine_ls_number_parameters 173
_refine_ls_number_reflns 2400
_refine_ls_number_restraints 0
_refine_ls_restrained_S_all 1.034
_refine_ls_R_factor_all 0.0598
_refine_ls_R_factor_gt 0.0412
_refine_ls_shift/su_max 0.000
_refine_ls_shift/su_mean 0.000
_refine_ls_structure_factor_coef Fsqd
_refine_ls_weighting_details 'calc w=1/[\s^2^(Fo^2^)+(0.0668P)^2^+0.1738P] where P=(Fo^2^+2Fc^2^)/3'
_refine_ls_weighting_scheme calc
_refine_ls_wR_factor_gt 0.1011
_refine_ls_wR_factor_ref 0.1111
_reflns_number_gt 1790
_reflns_number_total 2400
_reflns_threshold_expression >2sigma(I)
_cod_data_source_file jo7023416-File003.cif
_cod_data_source_block sg43
_cod_depositor_comments
;
The following automatic conversions were performed:
'_symmetry_cell_setting' value 'Orthorhombic' changed to 'orthorhombic'
according to '/home/saulius/struct/CIF-dictionaries/cif_core.dic'
dictionary named 'cif_core.dic' version 2.4.1 from 2010-06-29.

Automatic conversion script
Id: cif_fix_enum 1527 2010-12-29 10:47:43Z saulius 
;
_cod_database_code 4023286

loop_
_symmetry_equiv_pos_as_xyz
'x, y, z'
'-x+1/2, -y+1/2, z'
'-x, y+1/2, -z+1/2'
'x+1/2, -y, -z+1/2'
'-x, -y, -z'
'x-1/2, y-1/2, -z'
'x, -y-1/2, z-1/2'
'-x-1/2, y, z-1/2'

loop_
_atom_site_label
_atom_site_type_symbol
_atom_site_fract_x
_atom_site_fract_y
_atom_site_fract_z
_atom_site_U_iso_or_equiv
_atom_site_adp_type
_atom_site_occupancy
_atom_site_symmetry_multiplicity
_atom_site_calc_flag
_atom_site_refinement_flags
_atom_site_disorder_assembly
_atom_site_disorder_group
Fe1 Fe 1.2500 0.7500 0.65790(3) 0.04336(19) Uani 1 2 d S . .
O1 O 1.01378(14) 0.99181(17) 0.12706(14) 0.0816(6) Uani 1 1 d . . .
O2 O 0.75158(16) 0.89132(16) -0.03876(17) 0.0916(7) Uani 1 1 d . . .
N1 N 0.89022(14) 0.93749(13) 0.21918(14) 0.0499(5) Uani 1 1 d . . .
N2 N 0.88029(19) 0.94122(18) 0.04666(18) 0.0678(7) Uani 1 1 d . . .
H2N H 0.9116(18) 0.9525(17) -0.001(2) 0.059(8) Uiso 1 1 d . . .
C1 C 1.15657(17) 0.82842(15) 0.57930(17) 0.0473(6) Uani 1 1 d . . .
C2 C 1.12509(19) 0.81672(17) 0.67982(19) 0.0565(7) Uani 1 1 d . . .
H2 H 1.0649 0.7887 0.7005 0.068 Uiso 1 1 calc R . .
C3 C 1.1954(2) 0.85176(17) 0.7454(2) 0.0665(8) Uani 1 1 d . . .
H3 H 1.1926 0.8522 0.8193 0.080 Uiso 1 1 calc R . .
C4 C 1.2694(2) 0.88561(17) 0.6865(2) 0.0652(8) Uani 1 1 d . . .
H4 H 1.3279 0.9139 0.7117 0.078 Uiso 1 1 calc R . .
C5 C 1.24596(17) 0.87185(16) 0.5852(2) 0.0526(6) Uani 1 1 d . . .
H5 H 1.2856 0.8889 0.5274 0.063 Uiso 1 1 calc R . .
C6 C 1.10354(19) 0.80542(17) 0.4850(2) 0.0626(7) Uani 1 1 d . . .
H6A H 1.0576 0.7579 0.4995 0.075 Uiso 1 1 calc R . .
H6B H 1.1477 0.7821 0.4351 0.075 Uiso 1 1 calc R . .
C7 C 1.05238(18) 0.88798(16) 0.44217(18) 0.0535(6) Uani 1 1 d . . .
H7A H 1.0118 0.9134 0.4942 0.064 Uiso 1 1 calc R . .
H7B H 1.0992 0.9339 0.4247 0.064 Uiso 1 1 calc R . .
C8 C 0.99243(19) 0.86790(17) 0.34973(18) 0.0541(6) Uani 1 1 d . . .
H8B H 1.0328 0.8450 0.2961 0.065 Uiso 1 1 calc R . .
H8A H 0.9462 0.8211 0.3659 0.065 Uiso 1 1 calc R . .
C9 C 0.94157(18) 0.95215(17) 0.31390(17) 0.0519(6) Uani 1 1 d . . .
H9A H 0.8970 0.9715 0.3654 0.062 Uiso 1 1 calc R . .
H9B H 0.9875 1.0007 0.3045 0.062 Uiso 1 1 calc R . .
C10 C 0.79938(18) 0.90260(16) 0.22121(19) 0.0534(6) Uani 1 1 d . . .
H10 H 0.7722 0.8904 0.2838 0.064 Uiso 1 1 calc R . .
C11 C 0.74825(18) 0.88528(19) 0.1392(2) 0.0583(7) Uani 1 1 d . . .
C12 C 0.7899(2) 0.90397(19) 0.0423(2) 0.0639(7) Uani 1 1 d . . .
C13 C 0.9339(2) 0.95914(19) 0.13096(19) 0.0586(7) Uani 1 1 d . . .
C14 C 0.6491(2) 0.8467(2) 0.1431(3) 0.0829(10) Uani 1 1 d . . .
H14A H 0.6328 0.8329 0.2118 0.124 Uiso 1 1 calc R . .
H14B H 0.6462 0.7921 0.1034 0.124 Uiso 1 1 calc R . .
H14C H 0.6050 0.8906 0.1167 0.124 Uiso 1 1 calc R . .

loop_
_atom_site_aniso_label
_atom_site_aniso_U_11
_atom_site_aniso_U_22
_atom_site_aniso_U_33
_atom_site_aniso_U_23
_atom_site_aniso_U_13
_atom_site_aniso_U_12
Fe1 0.0457(3) 0.0450(3) 0.0394(3) 0.000 0.000 0.0139(2)
O1 0.0609(13) 0.1355(19) 0.0485(11) 0.0203(12) -0.0054(9) -0.0092(12)
O2 0.1078(18) 0.1122(17) 0.0547(13) 0.0055(12) -0.0362(12) -0.0052(13)
N1 0.0524(12) 0.0628(12) 0.0344(11) 0.0035(9) -0.0043(9) 0.0104(9)
N2 0.0704(17) 0.0988(19) 0.0341(13) 0.0127(12) -0.0036(12) 0.0061(14)
C1 0.0490(14) 0.0445(13) 0.0484(14) 0.0070(10) -0.0019(11) 0.0147(10)
C2 0.0533(14) 0.0554(15) 0.0607(17) 0.0129(12) 0.0161(13) 0.0256(12)
C3 0.094(2) 0.0640(16) 0.0417(15) -0.0055(12) -0.0052(15) 0.0395(16)
C4 0.0709(19) 0.0486(14) 0.076(2) -0.0121(13) -0.0187(16) 0.0147(12)
C5 0.0549(15) 0.0449(12) 0.0579(16) 0.0067(11) 0.0070(12) 0.0075(11)
C6 0.0705(17) 0.0567(16) 0.0606(16) -0.0004(13) -0.0172(14) 0.0157(13)
C7 0.0568(15) 0.0596(15) 0.0441(14) 0.0023(11) -0.0075(11) 0.0103(12)
C8 0.0621(16) 0.0568(14) 0.0433(14) -0.0013(11) -0.0071(12) 0.0112(12)
C9 0.0589(15) 0.0616(15) 0.0353(13) 0.0000(11) -0.0033(11) 0.0100(12)
C10 0.0570(15) 0.0590(15) 0.0443(15) 0.0049(11) 0.0030(12) 0.0120(12)
C11 0.0584(16) 0.0584(15) 0.0580(17) 0.0050(12) -0.0110(13) 0.0108(12)
C12 0.0701(18) 0.0692(17) 0.0523(17) 0.0085(13) -0.0175(15) 0.0100(15)
C13 0.0565(17) 0.0799(18) 0.0394(14) 0.0104(12) -0.0048(12) 0.0117(14)
C14 0.067(2) 0.084(2) 0.098(3) 0.0086(18) -0.0192(18) -0.0027(15)

loop_
_atom_type_symbol
_atom_type_description
_atom_type_scat_dispersion_real
_atom_type_scat_dispersion_imag
_atom_type_scat_source
C C 0.0033 0.0016 'International Tables Vol C Tables 4.2.6.8 and 6.1.1.4'
H H 0.0000 0.0000 'International Tables Vol C Tables 4.2.6.8 and 6.1.1.4'
N N 0.0061 0.0033 'International Tables Vol C Tables 4.2.6.8 and 6.1.1.4'
O O 0.0106 0.0060 'International Tables Vol C Tables 4.2.6.8 and 6.1.1.4'
Fe Fe 0.3463 0.8444 'International Tables Vol C Tables 4.2.6.8 and 6.1.1.4'

loop_
_geom_angle_atom_site_label_1
_geom_angle_atom_site_label_2
_geom_angle_atom_site_label_3
_geom_angle
_geom_angle_site_symmetry_1
_geom_angle_site_symmetry_3
_geom_angle_publ_flag
C5 Fe1 C5 123.39(15) . 2_765 ?
C5 Fe1 C2 67.65(10) . . ?
C5 Fe1 C2 121.05(11) 2_765 . ?
C5 Fe1 C2 121.04(11) . 2_765 ?
C5 Fe1 C2 67.65(10) 2_765 2_765 ?
C2 Fe1 C2 163.58(14) . 2_765 ?
C5 Fe1 C1 40.65(9) . . ?
C5 Fe1 C1 105.85(10) 2_765 . ?
C2 Fe1 C1 40.69(9) . . ?
C2 Fe1 C1 154.75(11) 2_765 . ?
C5 Fe1 C1 105.85(10) . 2_765 ?
C5 Fe1 C1 40.65(9) 2_765 2_765 ?
C2 Fe1 C1 154.75(11) . 2_765 ?
C2 Fe1 C1 40.69(9) 2_765 2_765 ?
C1 Fe1 C1 118.40(13) . 2_765 ?
C5 Fe1 C3 157.51(12) . 2_765 ?
C5 Fe1 C3 67.34(11) 2_765 2_765 ?
C2 Fe1 C3 126.64(11) . 2_765 ?
C2 Fe1 C3 40.62(11) 2_765 2_765 ?
C1 Fe1 C3 161.47(12) . 2_765 ?
C1 Fe1 C3 68.50(10) 2_765 2_765 ?
C5 Fe1 C3 67.34(11) . . ?
C5 Fe1 C3 157.51(12) 2_765 . ?
C2 Fe1 C3 40.62(11) . . ?
C2 Fe1 C3 126.64(11) 2_765 . ?
C1 Fe1 C3 68.50(10) . . ?
C1 Fe1 C3 161.48(12) 2_765 . ?
C3 Fe1 C3 110.78(15) 2_765 . ?
C5 Fe1 C4 160.18(13) . 2_765 ?
C5 Fe1 C4 40.07(11) 2_765 2_765 ?
C2 Fe1 C4 109.07(11) . 2_765 ?
C2 Fe1 C4 67.69(12) 2_765 2_765 ?
C1 Fe1 C4 123.99(11) . 2_765 ?
C1 Fe1 C4 68.32(10) 2_765 2_765 ?
C3 Fe1 C4 39.89(12) 2_765 2_765 ?
C3 Fe1 C4 123.85(12) . 2_765 ?
C5 Fe1 C4 40.07(11) . . ?
C5 Fe1 C4 160.18(13) 2_765 . ?
C2 Fe1 C4 67.69(12) . . ?
C2 Fe1 C4 109.07(11) 2_765 . ?
C1 Fe1 C4 68.32(10) . . ?
C1 Fe1 C4 123.99(11) 2_765 . ?
C3 Fe1 C4 123.85(12) 2_765 . ?
C3 Fe1 C4 39.89(12) . . ?
C4 Fe1 C4 158.67(18) 2_765 . ?
C13 N1 C10 121.6(2) . . ?
C13 N1 C9 118.7(2) . . ?
C10 N1 C9 119.7(2) . . ?
C13 N2 C12 127.9(3) . . ?
C13 N2 H2N 108(2) . . ?
C12 N2 H2N 124(2) . . ?
C5 C1 C2 106.4(2) . . ?
C5 C1 C6 126.4(2) . . ?
C2 C1 C6 127.1(2) . . ?
C5 C1 Fe1 69.59(13) . . ?
C2 C1 Fe1 69.60(13) . . ?
C6 C1 Fe1 128.56(16) . . ?
C3 C2 C1 108.4(2) . . ?
C3 C2 Fe1 69.98(14) . . ?
C1 C2 Fe1 69.70(13) . . ?
C3 C2 H2 125.8 . . ?
C1 C2 H2 125.8 . . ?
Fe1 C2 H2 125.8 . . ?
C4 C3 C2 108.0(2) . . ?
C4 C3 Fe1 70.20(15) . . ?
C2 C3 Fe1 69.41(14) . . ?
C4 C3 H3 126.0 . . ?
C2 C3 H3 126.0 . . ?
Fe1 C3 H3 126.0 . . ?
C3 C4 C5 108.1(3) . . ?
C3 C4 Fe1 69.92(16) . . ?
C5 C4 Fe1 69.50(14) . . ?
C3 C4 H4 126.0 . . ?
C5 C4 H4 126.0 . . ?
Fe1 C4 H4 126.0 . . ?
C4 C5 C1 109.2(2) . . ?
C4 C5 Fe1 70.43(15) . . ?
C1 C5 Fe1 69.76(13) . . ?
C4 C5 H5 125.4 . . ?
C1 C5 H5 125.4 . . ?
Fe1 C5 H5 125.4 . . ?
C1 C6 C7 111.7(2) . . ?
C1 C6 H6A 109.3 . . ?
C7 C6 H6A 109.3 . . ?
C1 C6 H6B 109.3 . . ?
C7 C6 H6B 109.3 . . ?
H6A C6 H6B 108.0 . . ?
C8 C7 C6 114.2(2) . . ?
C8 C7 H7A 108.7 . . ?
C6 C7 H7A 108.7 . . ?
C8 C7 H7B 108.7 . . ?
C6 C7 H7B 108.7 . . ?
H7A C7 H7B 107.6 . . ?
C9 C8 C7 111.1(2) . . ?
C9 C8 H8B 109.4 . . ?
C7 C8 H8B 109.4 . . ?
C9 C8 H8A 109.4 . . ?
C7 C8 H8A 109.4 . . ?
H8B C8 H8A 108.0 . . ?
N1 C9 C8 112.6(2) . . ?
N1 C9 H9A 109.1 . . ?
C8 C9 H9A 109.1 . . ?
N1 C9 H9B 109.1 . . ?
C8 C9 H9B 109.1 . . ?
H9A C9 H9B 107.8 . . ?
C11 C10 N1 123.9(2) . . ?
C11 C10 H10 118.0 . . ?
N1 C10 H10 118.0 . . ?
C10 C11 C12 118.3(3) . . ?
C10 C11 C14 123.0(3) . . ?
C12 C11 C14 118.7(3) . . ?
O2 C12 N2 120.3(3) . . ?
O2 C12 C11 125.4(3) . . ?
N2 C12 C11 114.3(2) . . ?
O1 C13 N1 123.0(2) . . ?
O1 C13 N2 123.1(3) . . ?
N1 C13 N2 113.9(3) . . ?
C11 C14 H14A 109.5 . . ?
C11 C14 H14B 109.5 . . ?
H14A C14 H14B 109.5 . . ?
C11 C14 H14C 109.5 . . ?
H14A C14 H14C 109.5 . . ?
H14B C14 H14C 109.5 . . ?

loop_
_geom_bond_atom_site_label_1
_geom_bond_atom_site_label_2
_geom_bond_distance
_geom_bond_site_symmetry_2
_geom_bond_publ_flag
Fe1 C5 2.032(2) . ?
Fe1 C5 2.032(2) 2_765 ?
Fe1 C2 2.033(2) . ?
Fe1 C2 2.033(2) 2_765 ?
Fe1 C1 2.034(2) . ?
Fe1 C1 2.034(2) 2_765 ?
Fe1 C3 2.040(2) 2_765 ?
Fe1 C3 2.041(2) . ?
Fe1 C4 2.044(3) 2_765 ?
Fe1 C4 2.044(3) . ?
O1 C13 1.223(3) . ?
O2 C12 1.216(3) . ?
N1 C13 1.359(3) . ?
N1 C10 1.377(3) . ?
N1 C9 1.464(3) . ?
N2 C13 1.374(3) . ?
N2 C12 1.386(4) . ?
N2 H2N 0.79(3) . ?
C1 C5 1.413(3) . ?
C1 C2 1.414(3) . ?
C1 C6 1.494(3) . ?
C2 C3 1.414(4) . ?
C2 H2 0.9800 . ?
C3 C4 1.393(4) . ?
C3 H3 0.9800 . ?
C4 C5 1.397(4) . ?
C4 H4 0.9800 . ?
C5 H5 0.9800 . ?
C6 C7 1.520(3) . ?
C6 H6A 0.9700 . ?
C6 H6B 0.9700 . ?
C7 C8 1.516(3) . ?
C7 H7A 0.9700 . ?
C7 H7B 0.9700 . ?
C8 C9 1.506(3) . ?
C8 H8B 0.9700 . ?
C8 H8A 0.9700 . ?
C9 H9A 0.9700 . ?
C9 H9B 0.9700 . ?
C10 C11 1.328(4) . ?
C10 H10 0.9300 . ?
C11 C12 1.437(4) . ?
C11 C14 1.507(4) . ?
C14 H14A 0.9600 . ?
C14 H14B 0.9600 . ?
C14 H14C 0.9600 . ?

loop_
_geom_hbond_atom_site_label_D
_geom_hbond_atom_site_label_H
_geom_hbond_atom_site_label_A
_geom_hbond_distance_DH
_geom_hbond_distance_HA
_geom_hbond_distance_DA
_geom_hbond_angle_DHA
_geom_hbond_site_symmetry_A
C10 H10 O2 0.93 2.38 3.265(4) 159.9 8_756
C9 H9A O2 0.97 2.71 3.464(3) 134.5 8_756
N2 H2N O1 0.79(3) 2.14(3) 2.913(3) 169(3) 5_775

loop_
_geom_torsion_atom_site_label_1
_geom_torsion_atom_site_label_2
_geom_torsion_atom_site_label_3
_geom_torsion_atom_site_label_4
_geom_torsion
_geom_torsion_site_symmetry_1
_geom_torsion_site_symmetry_2
_geom_torsion_site_symmetry_3
_geom_torsion_site_symmetry_4
_geom_torsion_publ_flag
C5 Fe1 C1 C5 -123.20(18) 2_765 . . . ?
C2 Fe1 C1 C5 117.3(2) . . . . ?
C2 Fe1 C1 C5 -52.2(3) 2_765 . . . ?
C1 Fe1 C1 C5 -81.19(14) 2_765 . . . ?
C3 Fe1 C1 C5 171.2(3) 2_765 . . . ?
C3 Fe1 C1 C5 79.81(17) . . . . ?
C4 Fe1 C1 C5 -163.02(16) 2_765 . . . ?
C4 Fe1 C1 C5 36.77(16) . . . . ?
C5 Fe1 C1 C2 -117.3(2) . . . . ?
C5 Fe1 C1 C2 119.48(17) 2_765 . . . ?
C2 Fe1 C1 C2 -169.47(13) 2_765 . . . ?
C1 Fe1 C1 C2 161.49(17) 2_765 . . . ?
C3 Fe1 C1 C2 53.9(3) 2_765 . . . ?
C3 Fe1 C1 C2 -37.51(17) . . . . ?
C4 Fe1 C1 C2 79.65(19) 2_765 . . . ?
C4 Fe1 C1 C2 -80.55(18) . . . . ?
C5 Fe1 C1 C6 120.8(3) . . . . ?
C5 Fe1 C1 C6 -2.4(2) 2_765 . . . ?
C2 Fe1 C1 C6 -121.8(3) . . . . ?
C2 Fe1 C1 C6 68.7(3) 2_765 . . . ?
C1 Fe1 C1 C6 39.7(2) 2_765 . . . ?
C3 Fe1 C1 C6 -67.9(4) 2_765 . . . ?
C3 Fe1 C1 C6 -159.3(3) . . . . ?
C4 Fe1 C1 C6 -42.2(3) 2_765 . . . ?
C4 Fe1 C1 C6 157.6(3) . . . . ?
C5 C1 C2 C3 -0.7(2) . . . . ?
C6 C1 C2 C3 -177.0(2) . . . . ?
Fe1 C1 C2 C3 59.50(16) . . . . ?
C5 C1 C2 Fe1 -60.20(15) . . . . ?
C6 C1 C2 Fe1 123.5(2) . . . . ?
C5 Fe1 C2 C3 -80.77(18) . . . . ?
C5 Fe1 C2 C3 162.68(16) 2_765 . . . ?
C2 Fe1 C2 C3 44.49(15) 2_765 . . . ?
C1 Fe1 C2 C3 -119.5(2) . . . . ?
C1 Fe1 C2 C3 -160.4(2) 2_765 . . . ?
C3 Fe1 C2 C3 79.1(3) 2_765 . . . ?
C4 Fe1 C2 C3 120.15(19) 2_765 . . . ?
C4 Fe1 C2 C3 -37.29(17) . . . . ?
C5 Fe1 C2 C1 38.74(15) . . . . ?
C5 Fe1 C2 C1 -77.81(18) 2_765 . . . ?
C2 Fe1 C2 C1 164.00(15) 2_765 . . . ?
C1 Fe1 C2 C1 -40.9(4) 2_765 . . . ?
C3 Fe1 C2 C1 -161.34(15) 2_765 . . . ?
C3 Fe1 C2 C1 119.5(2) . . . . ?
C4 Fe1 C2 C1 -120.34(17) 2_765 . . . ?
C4 Fe1 C2 C1 82.22(17) . . . . ?
C1 C2 C3 C4 0.5(3) . . . . ?
Fe1 C2 C3 C4 59.83(17) . . . . ?
C1 C2 C3 Fe1 -59.33(16) . . . . ?
C5 Fe1 C3 C4 -37.48(16) . . . . ?
C5 Fe1 C3 C4 -160.9(3) 2_765 . . . ?
C2 Fe1 C3 C4 -119.1(2) . . . . ?
C2 Fe1 C3 C4 75.2(2) 2_765 . . . ?
C1 Fe1 C3 C4 -81.50(17) . . . . ?
C1 Fe1 C3 C4 34.2(4) 2_765 . . . ?
C3 Fe1 C3 C4 118.37(19) 2_765 . . . ?
C4 Fe1 C3 C4 161.17(17) 2_765 . . . ?
C5 Fe1 C3 C2 81.59(16) . . . . ?
C5 Fe1 C3 C2 -41.8(3) 2_765 . . . ?
C2 Fe1 C3 C2 -165.70(13) 2_765 . . . ?
C1 Fe1 C3 C2 37.58(15) . . . . ?
C1 Fe1 C3 C2 153.3(3) 2_765 . . . ?
C3 Fe1 C3 C2 -122.56(19) 2_765 . . . ?
C4 Fe1 C3 C2 -79.8(2) 2_765 . . . ?
C4 Fe1 C3 C2 119.1(2) . . . . ?
C2 C3 C4 C5 -0.1(3) . . . . ?
Fe1 C3 C4 C5 59.24(17) . . . . ?
C2 C3 C4 Fe1 -59.34(17) . . . . ?
C5 Fe1 C4 C3 119.3(2) . . . . ?
C5 Fe1 C4 C3 158.3(3) 2_765 . . . ?
C2 Fe1 C4 C3 37.95(15) . . . . ?
C2 Fe1 C4 C3 -124.83(18) 2_765 . . . ?
C1 Fe1 C4 C3 81.99(17) . . . . ?
C1 Fe1 C4 C3 -167.57(15) 2_765 . . . ?
C3 Fe1 C4 C3 -82.2(2) 2_765 . . . ?
C4 Fe1 C4 C3 -47.47(15) 2_765 . . . ?
C5 Fe1 C4 C5 39.0(4) 2_765 . . . ?
C2 Fe1 C4 C5 -81.33(16) . . . . ?
C2 Fe1 C4 C5 115.89(16) 2_765 . . . ?
C1 Fe1 C4 C5 -37.29(15) . . . . ?
C1 Fe1 C4 C5 73.15(18) 2_765 . . . ?
C3 Fe1 C4 C5 158.57(15) 2_765 . . . ?
C3 Fe1 C4 C5 -119.3(2) . . . . ?
C4 Fe1 C4 C5 -166.75(16) 2_765 . . . ?
C3 C4 C5 C1 -0.3(3) . . . . ?
Fe1 C4 C5 C1 59.16(16) . . . . ?
C3 C4 C5 Fe1 -59.50(17) . . . . ?
C2 C1 C5 C4 0.6(2) . . . . ?
C6 C1 C5 C4 176.9(2) . . . . ?
Fe1 C1 C5 C4 -59.57(16) . . . . ?
C2 C1 C5 Fe1 60.21(15) . . . . ?
C6 C1 C5 Fe1 -123.5(2) . . . . ?
C5 Fe1 C5 C4 -165.18(18) 2_765 . . . ?
C2 Fe1 C5 C4 81.44(18) . . . . ?
C2 Fe1 C5 C4 -82.93(18) 2_765 . . . ?
C1 Fe1 C5 C4 120.2(2) . . . . ?
C1 Fe1 C5 C4 -124.42(17) 2_765 . . . ?
C3 Fe1 C5 C4 -52.5(3) 2_765 . . . ?
C3 Fe1 C5 C4 37.31(17) . . . . ?
C4 Fe1 C5 C4 165.8(2) 2_765 . . . ?
C5 Fe1 C5 C1 74.60(13) 2_765 . . . ?
C2 Fe1 C5 C1 -38.78(15) . . . . ?
C2 Fe1 C5 C1 156.85(14) 2_765 . . . ?
C1 Fe1 C5 C1 115.36(17) 2_765 . . . ?
C3 Fe1 C5 C1 -172.7(2) 2_765 . . . ?
C3 Fe1 C5 C1 -82.91(16) . . . . ?
C4 Fe1 C5 C1 45.5(4) 2_765 . . . ?
C4 Fe1 C5 C1 -120.2(2) . . . . ?
C5 C1 C6 C7 -79.5(3) . . . . ?
C2 C1 C6 C7 96.0(3) . . . . ?
Fe1 C1 C6 C7 -171.43(18) . . . . ?
C1 C6 C7 C8 -176.6(2) . . . . ?
C6 C7 C8 C9 178.1(2) . . . . ?
C13 N1 C9 C8 -94.5(3) . . . . ?
C10 N1 C9 C8 85.7(3) . . . . ?
C7 C8 C9 N1 174.5(2) . . . . ?
C13 N1 C10 C11 1.6(4) . . . . ?
C9 N1 C10 C11 -178.5(2) . . . . ?
N1 C10 C11 C12 0.0(4) . . . . ?
N1 C10 C11 C14 179.7(2) . . . . ?
C13 N2 C12 O2 -179.3(3) . . . . ?
C13 N2 C12 C11 2.1(4) . . . . ?
C10 C11 C12 O2 179.8(3) . . . . ?
C14 C11 C12 O2 0.1(4) . . . . ?
C10 C11 C12 N2 -1.7(4) . . . . ?
C14 C11 C12 N2 178.6(3) . . . . ?
C10 N1 C13 O1 178.6(2) . . . . ?
C9 N1 C13 O1 -1.3(4) . . . . ?
C10 N1 C13 N2 -1.3(3) . . . . ?
C9 N1 C13 N2 178.9(2) . . . . ?
C12 N2 C13 O1 179.5(3) . . . . ?
C12 N2 C13 N1 -0.6(4) . . . . ?
